data_4326562
loop_
_publ_author_name
'Zong-Sian Lin'
'Feng-Chun Lo'
'Chih-Hsiang Li'
'Chih-Hao Chen'
'Wei-Ning Huang'
'I-Jui Hsu'
'Jyh-Fu Lee'
'Jia-Cherng Horng'
'Wen-Feng Liaw'

_publ_section_title
;
 Peptide-Bound Dinitrosyliron Complexes (DNICs) and Neutral/Reduced-Form
 Roussin's Red Esters (RREs/rRREs): Understanding Nitrosylation of [Fe-S]
 Clusters Leading to the Formation of DNICs and RREs Using a De Novo
 Design Strategy
;
_journal_name_full 'Inorganic Chemistry'
_journal_page_first 10417
_journal_page_last 10431
_journal_paper_doi 10.1021/ic201529e
_journal_volume 50
_journal_year 2011
_chemical_formula_sum 'C26 H32 Fe N4 Na O16 S2'
_chemical_formula_weight 799.52
_chemical_name_systematic
; 
 ? 
;
_space_group_IT_number 14
_symmetry_cell_setting monoclinic
_symmetry_space_group_name_Hall '-P 2yn'
_symmetry_space_group_name_H-M 'P 1 21/n 1'
_atom_sites_solution_hydrogens geom
_atom_sites_solution_primary direct
_atom_sites_solution_secondary difmap
_audit_creation_method SHELXL-97
_cell_angle_alpha 90.00
_cell_angle_beta 96.577(3)
_cell_angle_gamma 90.00
_cell_formula_units_Z 4
_cell_length_a 13.1375(7)
_cell_length_b 13.0730(6)
_cell_length_c 19.7262(10)
_cell_measurement_reflns_used 2423
_cell_measurement_temperature 100(2)
_cell_measurement_theta_max 25
_cell_measurement_theta_min 2.5
_cell_volume 3365.6(3)
_computing_cell_refinement 'Bruker APEX2'
_computing_data_collection 'Bruker APEX2'
_computing_data_reduction 'Bruker Saint'
_computing_molecular_graphics 'Bruker APEX2'
_computing_publication_material 'Bruker APEX2'
_computing_structure_refinement 'Shelxtl-97 (Sheldrick, 2008)'
_computing_structure_solution 'Shelxtl-97 (Sheldrick, 2008)'
_diffrn_ambient_temperature 100(2)
_diffrn_measured_fraction_theta_full 0.999
_diffrn_measured_fraction_theta_max 0.999
_diffrn_measurement_device_type 'CCD area detector'
_diffrn_measurement_method 'phi and omega scans'
_diffrn_radiation_monochromator graphite
_diffrn_radiation_source 'fine-focus sealed tube'
_diffrn_radiation_type MoK\a
_diffrn_radiation_wavelength 0.71073
_diffrn_reflns_av_R_equivalents 0.0931
_diffrn_reflns_av_sigmaI/netI 0.0938
_diffrn_reflns_limit_h_max 16
_diffrn_reflns_limit_h_min -16
_diffrn_reflns_limit_k_max 14
_diffrn_reflns_limit_k_min -16
_diffrn_reflns_limit_l_max 24
_diffrn_reflns_limit_l_min -23
_diffrn_reflns_number 32741
_diffrn_reflns_theta_full 26.39
_diffrn_reflns_theta_max 26.39
_diffrn_reflns_theta_min 1.77
_exptl_absorpt_coefficient_mu 0.664
_exptl_absorpt_correction_T_max 0.7454
_exptl_absorpt_correction_T_min 0.6421
_exptl_absorpt_correction_type empirical
_exptl_crystal_colour 'dark red'
_exptl_crystal_density_diffrn 1.578
_exptl_crystal_description Lamellar
_exptl_crystal_F_000 1652
_exptl_crystal_size_max 0.18
_exptl_crystal_size_mid 0.07
_exptl_crystal_size_min 0.02
_refine_diff_density_max 1.780
_refine_diff_density_min -0.743
_refine_diff_density_rms 0.123
_refine_ls_extinction_method none
_refine_ls_goodness_of_fit_ref 1.032
_refine_ls_hydrogen_treatment constr
_refine_ls_matrix_type full
_refine_ls_number_parameters 454
_refine_ls_number_reflns 6888
_refine_ls_number_restraints 2
_refine_ls_restrained_S_all 1.032
_refine_ls_R_factor_all 0.1251
_refine_ls_R_factor_gt 0.0641
_refine_ls_shift/su_max 0.001
_refine_ls_shift/su_mean 0.000
_refine_ls_structure_factor_coef Fsqd
_refine_ls_weighting_details 'calc w=1/[\s^2^(Fo^2^)+(0.1142P)^2^+2.1969P] where P=(Fo^2^+2Fc^2^)/3'
_refine_ls_weighting_scheme calc
_refine_ls_wR_factor_gt 0.1646
_refine_ls_wR_factor_ref 0.2118
_reflns_number_gt 4142
_reflns_number_total 6888
_reflns_threshold_expression >2sigma(I)
_cod_data_source_file ic201529e_si_001.cif
_cod_data_source_block 090325lt_0m
_cod_database_code 4326562

loop_
_symmetry_equiv_pos_as_xyz
'x, y, z'
'-x+1/2, y+1/2, -z+1/2'
'-x, -y, -z'
'x-1/2, -y-1/2, z-1/2'

loop_
_atom_site_label
_atom_site_type_symbol
_atom_site_fract_x
_atom_site_fract_y
_atom_site_fract_z
_atom_site_U_iso_or_equiv
_atom_site_adp_type
_atom_site_occupancy
_atom_site_symmetry_multiplicity
_atom_site_calc_flag
_atom_site_refinement_flags
Fe1 Fe -0.08805(6) 0.49449(6) 0.35327(4) 0.0212(2) Uani 1 1 d .
Na1 Na 0.06261(15) -0.01639(15) 0.34475(11) 0.0231(5) Uani 1 1 d .
S1 S 0.05537(11) 0.55453(10) 0.41735(7) 0.0258(3) Uani 1 1 d .
S2 S -0.05692(10) 0.44858(10) 0.24563(7) 0.0219(3) Uani 1 1 d .
N1 N -0.1339(3) 0.3854(4) 0.3841(2) 0.0245(10) Uani 1 1 d .
N2 N -0.1637(3) 0.5983(4) 0.3522(2) 0.0244(10) Uani 1 1 d .
N3 N 0.3566(4) 0.2251(4) 0.5065(2) 0.0276(11) Uani 1 1 d .
N4 N -0.0606(4) 0.8205(4) 0.0664(2) 0.0256(11) Uani 1 1 d .
O1 O -0.1836(3) 0.3209(3) 0.4052(2) 0.0328(10) Uani 1 1 d .
O2 O -0.2224(3) 0.6647(3) 0.3580(2) 0.0374(11) Uani 1 1 d .
O3 O 0.4403(3) 0.2485(3) 0.5382(2) 0.0384(11) Uani 1 1 d .
O4 O 0.3261(3) 0.1364(3) 0.5004(2) 0.0310(9) Uani 1 1 d .
O5 O 0.2791(3) 0.1633(3) 0.36069(19) 0.0258(9) Uani 1 1 d .
H5 H 0.2725 0.1052 0.3426 0.039 Uiso 1 1 calc R
O6 O 0.1187(3) 0.1359(3) 0.38538(18) 0.0235(8) Uani 1 1 d .
O7 O 0.0380(3) 0.8672(3) 0.2589(2) 0.0324(10) Uani 1 1 d .
O8 O -0.1097(3) 0.9091(3) 0.1979(2) 0.0290(9) Uani 1 1 d .
H8 H -0.0943 0.9690 0.2107 0.043 Uiso 1 1 calc R
O9 O -0.0045(3) 0.8927(3) 0.0835(2) 0.0343(10) Uani 1 1 d .
O10 O -0.1202(3) 0.8162(3) 0.0135(2) 0.0317(10) Uani 1 1 d .
O11 O 0.2614(3) -0.0170(3) 0.29620(19) 0.0298(9) Uani 1 1 d .
O12 O 0.2026(3) -0.1035(3) 0.4211(2) 0.0414(12) Uani 1 1 d .
O13 O -0.0044(4) -0.1329(4) 0.4217(3) 0.0609(16) Uani 1 1 d .
O14 O -0.1172(3) 0.0172(3) 0.3621(2) 0.0288(9) Uani 1 1 d .
O15 O -0.0627(3) 0.1027(3) 0.24312(18) 0.0225(8) Uani 1 1 d .
O16 O 0.1513(3) 0.1368(4) 0.2163(2) 0.0465(12) Uani 1 1 d D
C1 C 0.1431(4) 0.4567(4) 0.4384(3) 0.0226(12) Uani 1 1 d .
C2 C 0.2315(4) 0.4786(4) 0.4841(3) 0.0262(13) Uani 1 1 d .
H2 H 0.2413 0.5460 0.5016 0.031 Uiso 1 1 calc R
C3 C 0.3035(4) 0.4048(4) 0.5038(3) 0.0244(12) Uani 1 1 d .
H3 H 0.3620 0.4209 0.5349 0.029 Uiso 1 1 calc R
C4 C 0.2897(4) 0.3069(4) 0.4778(3) 0.0220(12) Uani 1 1 d .
C5 C 0.2076(4) 0.2836(4) 0.4292(3) 0.0185(11) Uani 1 1 d .
C6 C 0.1356(4) 0.3575(4) 0.4116(3) 0.0198(11) Uani 1 1 d .
H6 H 0.0781 0.3408 0.3798 0.024 Uiso 1 1 calc R
C7 C 0.1963(4) 0.1848(4) 0.3916(3) 0.0206(12) Uani 1 1 d .
C8 C -0.0491(4) 0.5600(4) 0.1960(3) 0.0235(12) Uani 1 1 d .
C9 C -0.0599(4) 0.5503(4) 0.1245(3) 0.0251(12) Uani 1 1 d .
H9 H -0.0640 0.4839 0.1048 0.030 Uiso 1 1 calc R
C10 C -0.0646(4) 0.6340(4) 0.0825(3) 0.0251(13) Uani 1 1 d .
H10 H -0.0730 0.6259 0.0343 0.030 Uiso 1 1 calc R
C11 C -0.0568(4) 0.7315(4) 0.1117(3) 0.0232(12) Uani 1 1 d .
C12 C -0.0411(4) 0.7443(4) 0.1821(3) 0.0210(12) Uani 1 1 d .
C13 C -0.0359(4) 0.6585(4) 0.2236(3) 0.0239(12) Uani 1 1 d .
H13 H -0.0232 0.6666 0.2717 0.029 Uiso 1 1 calc R
C14 C -0.0323(4) 0.8475(4) 0.2167(3) 0.0232(12) Uani 1 1 d .
C15 C 0.3006(5) -0.1109(5) 0.3250(3) 0.0384(16) Uani 1 1 d .
H15A H 0.3707 -0.1224 0.3130 0.046 Uiso 1 1 calc R
H15B H 0.2568 -0.1684 0.3065 0.046 Uiso 1 1 calc R
C16 C 0.3022(5) -0.1069(6) 0.4001(3) 0.0412(17) Uani 1 1 d .
H16A H 0.3386 -0.1678 0.4204 0.049 Uiso 1 1 calc R
H16B H 0.3409 -0.0455 0.4176 0.049 Uiso 1 1 calc R
C17 C 0.1663(5) -0.1937(6) 0.4408(4) 0.054(2) Uani 1 1 d .
H17A H 0.2179 -0.2267 0.4743 0.065 Uiso 1 1 calc R
H17B H 0.1532 -0.2396 0.4008 0.065 Uiso 1 1 calc R
C18 C 0.0681(4) -0.1775(5) 0.4725(3) 0.0346(15) Uani 1 1 d .
H18A H 0.0421 -0.2436 0.4879 0.042 Uiso 1 1 calc R
H18B H 0.0804 -0.1314 0.5124 0.042 Uiso 1 1 calc R
C19 C -0.0986(5) -0.1207(5) 0.4401(4) 0.0437(18) Uani 1 1 d .
H19A H -0.0933 -0.0846 0.4845 0.052 Uiso 1 1 calc R
H19B H -0.1286 -0.1890 0.4467 0.052 Uiso 1 1 calc R
C20 C -0.1681(5) -0.0633(5) 0.3905(4) 0.0424(17) Uani 1 1 d .
H20A H -0.1971 -0.1100 0.3538 0.051 Uiso 1 1 calc R
H20B H -0.2255 -0.0356 0.4134 0.051 Uiso 1 1 calc R
C21 C -0.1838(4) 0.0848(4) 0.3231(3) 0.0228(12) Uani 1 1 d .
H21A H -0.2263 0.1223 0.3532 0.027 Uiso 1 1 calc R
H21B H -0.2299 0.0461 0.2891 0.027 Uiso 1 1 calc R
C22 C -0.1207(4) 0.1586(4) 0.2876(3) 0.0232(12) Uani 1 1 d .
H22A H -0.1658 0.2084 0.2611 0.028 Uiso 1 1 calc R
H22B H -0.0739 0.1967 0.3216 0.028 Uiso 1 1 calc R
C23 C -0.0224(5) 0.1669(5) 0.1934(3) 0.0339(15) Uani 1 1 d .
H23A H -0.0016 0.2335 0.2145 0.041 Uiso 1 1 calc R
H23B H -0.0765 0.1798 0.1551 0.041 Uiso 1 1 calc R
C24 C 0.0664(4) 0.1190(5) 0.1669(3) 0.0254(12) Uani 1 1 d .
H24A H 0.0549 0.0447 0.1602 0.030 Uiso 1 1 calc R
H24B H 0.0782 0.1499 0.1227 0.030 Uiso 1 1 calc R
C25 C 0.2437(5) 0.0935(6) 0.1981(3) 0.0466(18) Uani 1 1 d D
H25A H 0.3022 0.1358 0.2180 0.056 Uiso 1 1 calc R
H25B H 0.2424 0.0956 0.1479 0.056 Uiso 1 1 calc R
C26 C 0.2606(5) -0.0161(5) 0.2223(3) 0.0371(16) Uani 1 1 d D
H26A H 0.2050 -0.0605 0.2007 0.044 Uiso 1 1 calc R
H26B H 0.3267 -0.0420 0.2096 0.044 Uiso 1 1 calc R

loop_
_atom_site_aniso_label
_atom_site_aniso_U_11
_atom_site_aniso_U_22
_atom_site_aniso_U_33
_atom_site_aniso_U_23
_atom_site_aniso_U_13
_atom_site_aniso_U_12
Fe1 0.0261(4) 0.0183(4) 0.0210(4) 0.0022(3) 0.0101(3) 0.0014(3)
Na1 0.0255(11) 0.0207(12) 0.0245(12) -0.0020(9) 0.0080(9) -0.0026(9)
S1 0.0339(8) 0.0200(8) 0.0245(8) -0.0029(6) 0.0074(6) -0.0034(6)
S2 0.0267(7) 0.0186(7) 0.0217(7) 0.0008(5) 0.0081(5) 0.0030(6)
N1 0.027(3) 0.028(3) 0.020(2) 0.000(2) 0.008(2) 0.004(2)
N2 0.028(3) 0.024(3) 0.023(3) 0.004(2) 0.008(2) 0.001(2)
N3 0.024(3) 0.040(3) 0.019(3) -0.001(2) 0.007(2) -0.002(2)
N4 0.029(3) 0.026(3) 0.024(3) -0.004(2) 0.011(2) 0.002(2)
O1 0.039(2) 0.022(2) 0.040(3) 0.0038(19) 0.018(2) -0.0037(19)
O2 0.042(3) 0.034(3) 0.038(3) 0.005(2) 0.012(2) 0.016(2)
O3 0.024(2) 0.054(3) 0.036(2) -0.008(2) -0.0039(19) -0.001(2)
O4 0.031(2) 0.034(3) 0.029(2) -0.0007(18) 0.0048(17) -0.0014(18)
O5 0.025(2) 0.027(2) 0.027(2) -0.0126(17) 0.0108(16) -0.0045(17)
O6 0.022(2) 0.024(2) 0.026(2) -0.0037(16) 0.0056(16) -0.0015(16)
O7 0.036(2) 0.028(2) 0.032(2) -0.0094(18) -0.0030(19) 0.0062(18)
O8 0.031(2) 0.028(2) 0.028(2) -0.0070(18) 0.0033(17) 0.0030(18)
O9 0.047(3) 0.026(2) 0.031(2) -0.0005(18) 0.0110(19) -0.015(2)
O10 0.035(2) 0.036(2) 0.022(2) 0.0011(18) 0.0001(18) 0.0016(19)
O11 0.036(2) 0.031(2) 0.025(2) 0.0002(17) 0.0136(17) 0.0072(18)
O12 0.029(2) 0.043(3) 0.056(3) 0.028(2) 0.019(2) 0.005(2)
O13 0.037(3) 0.078(4) 0.071(4) 0.055(3) 0.019(2) 0.013(3)
O14 0.0193(19) 0.033(2) 0.036(2) 0.0137(18) 0.0082(17) -0.0014(16)
O15 0.029(2) 0.017(2) 0.025(2) 0.0022(16) 0.0140(16) 0.0000(16)
O16 0.035(3) 0.071(3) 0.035(3) -0.007(2) 0.008(2) 0.014(2)
C1 0.029(3) 0.026(3) 0.016(3) -0.002(2) 0.012(2) -0.005(2)
C2 0.034(3) 0.027(3) 0.019(3) -0.010(2) 0.010(2) -0.013(3)
C3 0.021(3) 0.035(3) 0.018(3) -0.011(2) 0.004(2) -0.007(2)
C4 0.021(3) 0.030(3) 0.016(3) -0.004(2) 0.008(2) -0.003(2)
C5 0.022(3) 0.019(3) 0.016(3) 0.000(2) 0.009(2) -0.003(2)
C6 0.024(3) 0.020(3) 0.016(3) -0.004(2) 0.007(2) -0.008(2)
C7 0.020(3) 0.025(3) 0.017(3) -0.003(2) 0.004(2) 0.001(2)
C8 0.019(3) 0.027(3) 0.026(3) -0.002(2) 0.007(2) -0.001(2)
C9 0.021(3) 0.025(3) 0.029(3) -0.005(3) 0.004(2) 0.002(2)
C10 0.024(3) 0.033(3) 0.020(3) -0.007(2) 0.008(2) -0.001(2)
C11 0.021(3) 0.026(3) 0.023(3) 0.005(2) 0.006(2) -0.001(2)
C12 0.015(3) 0.021(3) 0.027(3) -0.006(2) 0.006(2) -0.001(2)
C13 0.024(3) 0.026(3) 0.022(3) 0.001(2) 0.006(2) 0.002(2)
C14 0.025(3) 0.022(3) 0.024(3) -0.001(2) 0.010(2) -0.002(2)
C15 0.038(4) 0.028(4) 0.051(4) 0.006(3) 0.017(3) 0.006(3)
C16 0.027(3) 0.051(4) 0.046(4) 0.023(3) 0.008(3) 0.002(3)
C17 0.043(4) 0.058(5) 0.065(5) 0.026(4) 0.018(4) 0.014(4)
C18 0.029(3) 0.030(3) 0.048(4) 0.022(3) 0.016(3) 0.009(3)
C19 0.027(3) 0.049(4) 0.057(5) 0.029(4) 0.013(3) 0.000(3)
C20 0.026(3) 0.043(4) 0.060(5) 0.023(3) 0.014(3) -0.007(3)
C21 0.021(3) 0.024(3) 0.024(3) 0.002(2) 0.006(2) 0.004(2)
C22 0.026(3) 0.019(3) 0.025(3) -0.002(2) 0.001(2) 0.005(2)
C23 0.034(3) 0.027(3) 0.043(4) 0.016(3) 0.014(3) 0.002(3)
C24 0.027(3) 0.033(3) 0.018(3) 0.004(2) 0.010(2) -0.003(2)
C25 0.043(4) 0.070(5) 0.028(4) 0.009(3) 0.007(3) 0.018(4)
C26 0.031(3) 0.054(4) 0.029(3) -0.019(3) 0.017(3) -0.003(3)

loop_
_atom_type_symbol
_atom_type_description
_atom_type_scat_dispersion_real
_atom_type_scat_dispersion_imag
_atom_type_scat_source
C C 0.0033 0.0016 'International Tables Vol C Tables 4.2.6.8 and 6.1.1.4'
H H 0.0000 0.0000 'International Tables Vol C Tables 4.2.6.8 and 6.1.1.4'
N N 0.0061 0.0033 'International Tables Vol C Tables 4.2.6.8 and 6.1.1.4'
O O 0.0106 0.0060 'International Tables Vol C Tables 4.2.6.8 and 6.1.1.4'
Na Na 0.0362 0.0249 'International Tables Vol C Tables 4.2.6.8 and 6.1.1.4'
Fe Fe 0.3463 0.8444 'International Tables Vol C Tables 4.2.6.8 and 6.1.1.4'
S S 0.1246 0.1234 'International Tables Vol C Tables 4.2.6.8 and 6.1.1.4'

loop_
_geom_angle_atom_site_label_1
_geom_angle_atom_site_label_2
_geom_angle_atom_site_label_3
_geom_angle
_geom_angle_site_symmetry_1
_geom_angle_site_symmetry_3
N2 Fe1 N1 116.8(2) . .
N2 Fe1 S1 100.27(16) . .
N1 Fe1 S1 113.38(16) . .
N2 Fe1 S2 111.65(16) . .
N1 Fe1 S2 102.80(16) . .
S1 Fe1 S2 112.33(6) . .
O6 Na1 O7 151.05(17) . 1_545
O6 Na1 O13 118.0(2) . .
O7 Na1 O13 90.9(2) 1_545 .
O6 Na1 O14 94.22(15) . .
O7 Na1 O14 99.55(16) 1_545 .
O13 Na1 O14 66.21(15) . .
O6 Na1 O12 90.01(16) . .
O7 Na1 O12 100.08(16) 1_545 .
O13 Na1 O12 68.15(15) . .
O14 Na1 O12 130.17(15) . .
O6 Na1 O11 81.24(13) . .
O7 Na1 O11 78.89(14) 1_545 .
O13 Na1 O11 128.55(16) . .
O14 Na1 O11 164.94(14) . .
O12 Na1 O11 64.47(13) . .
O6 Na1 O15 84.70(13) . .
O7 Na1 O15 79.81(13) 1_545 .
O13 Na1 O15 124.11(15) . .
O14 Na1 O15 61.49(12) . .
O12 Na1 O15 167.69(14) . .
O11 Na1 O15 103.66(12) . .
O6 Na1 O16 68.30(13) . .
O7 Na1 O16 82.84(14) 1_545 .
O13 Na1 O16 173.61(18) . .
O14 Na1 O16 113.50(13) . .
O12 Na1 O16 114.09(13) . .
O11 Na1 O16 51.48(11) . .
O15 Na1 O16 53.61(10) . .
C1 S1 Fe1 111.18(19) . .
C8 S2 Fe1 109.01(19) . .
O1 N1 Fe1 166.5(4) . .
O2 N2 Fe1 171.5(4) . .
O4 N3 O3 122.9(5) . .
O4 N3 C4 118.6(5) . .
O3 N3 C4 118.4(5) . .
O9 N4 O10 125.0(5) . .
O9 N4 C11 118.0(5) . .
O10 N4 C11 117.1(5) . .
C7 O5 H5 109.5 . .
C7 O6 Na1 138.8(4) . .
C14 O7 Na1 133.9(4) . 1_565
C14 O8 H8 109.5 . .
C15 O11 C26 111.5(4) . .
C15 O11 Na1 99.7(3) . .
C26 O11 Na1 115.5(3) . .
C17 O12 C16 115.2(5) . .
C17 O12 Na1 108.1(4) . .
C16 O12 Na1 118.4(3) . .
C19 O13 C18 115.0(5) . .
C19 O13 Na1 121.1(4) . .
C18 O13 Na1 116.2(4) . .
C20 O14 C21 113.3(4) . .
C20 O14 Na1 115.6(3) . .
C21 O14 Na1 125.6(3) . .
C22 O15 C23 112.6(4) . .
C22 O15 Na1 98.6(3) . .
C23 O15 Na1 124.2(3) . .
C24 O16 C25 112.9(5) . .
C24 O16 Na1 95.9(3) . .
C25 O16 Na1 108.5(4) . .
C6 C1 C2 116.5(5) . .
C6 C1 S1 125.1(4) . .
C2 C1 S1 118.4(4) . .
C3 C2 C1 121.7(5) . .
C3 C2 H2 119.2 . .
C1 C2 H2 119.2 . .
C2 C3 C4 119.2(5) . .
C2 C3 H3 120.4 . .
C4 C3 H3 120.4 . .
C3 C4 C5 121.1(5) . .
C3 C4 N3 119.2(5) . .
C5 C4 N3 119.5(5) . .
C6 C5 C4 118.6(5) . .
C6 C5 C7 117.4(5) . .
C4 C5 C7 123.9(5) . .
C5 C6 C1 122.8(5) . .
C5 C6 H6 118.6 . .
C1 C6 H6 118.6 . .
O6 C7 O5 124.7(5) . .
O6 C7 C5 123.2(5) . .
O5 C7 C5 111.7(4) . .
C13 C8 C9 117.8(5) . .
C13 C8 S2 123.8(4) . .
C9 C8 S2 118.4(4) . .
C10 C9 C8 121.8(5) . .
C10 C9 H9 119.1 . .
C8 C9 H9 119.1 . .
C9 C10 C11 118.9(5) . .
C9 C10 H10 120.6 . .
C11 C10 H10 120.6 . .
C12 C11 C10 121.1(5) . .
C12 C11 N4 120.3(5) . .
C10 C11 N4 118.5(5) . .
C13 C12 C11 119.0(5) . .
C13 C12 C14 117.3(5) . .
C11 C12 C14 123.7(5) . .
C12 C13 C8 121.2(5) . .
C12 C13 H13 119.4 . .
C8 C13 H13 119.4 . .
O7 C14 O8 125.1(5) . .
O7 C14 C12 121.2(5) . .
O8 C14 C12 113.7(5) . .
O11 C15 C16 109.4(5) . .
O11 C15 H15A 109.8 . .
C16 C15 H15A 109.8 . .
O11 C15 H15B 109.8 . .
C16 C15 H15B 109.8 . .
H15A C15 H15B 108.2 . .
O12 C16 C15 112.6(5) . .
O12 C16 H16A 109.1 . .
C15 C16 H16A 109.1 . .
O12 C16 H16B 109.1 . .
C15 C16 H16B 109.1 . .
H16A C16 H16B 107.8 . .
O12 C17 C18 110.1(6) . .
O12 C17 H17A 109.6 . .
C18 C17 H17A 109.6 . .
O12 C17 H17B 109.6 . .
C18 C17 H17B 109.6 . .
H17A C17 H17B 108.2 . .
O13 C18 C17 107.5(5) . .
O13 C18 H18A 110.2 . .
C17 C18 H18A 110.2 . .
O13 C18 H18B 110.2 . .
C17 C18 H18B 110.2 . .
H18A C18 H18B 108.5 . .
O13 C19 C20 113.8(5) . .
O13 C19 H19A 108.8 . .
C20 C19 H19A 108.8 . .
O13 C19 H19B 108.8 . .
C20 C19 H19B 108.8 . .
H19A C19 H19B 107.7 . .
O14 C20 C19 111.3(5) . .
O14 C20 H20A 109.4 . .
C19 C20 H20A 109.4 . .
O14 C20 H20B 109.4 . .
C19 C20 H20B 109.4 . .
H20A C20 H20B 108.0 . .
O14 C21 C22 108.5(4) . .
O14 C21 H21A 110.0 . .
C22 C21 H21A 110.0 . .
O14 C21 H21B 110.0 . .
C22 C21 H21B 110.0 . .
H21A C21 H21B 108.4 . .
O15 C22 C21 108.7(4) . .
O15 C22 H22A 109.9 . .
C21 C22 H22A 109.9 . .
O15 C22 H22B 109.9 . .
C21 C22 H22B 109.9 . .
H22A C22 H22B 108.3 . .
O15 C23 C24 111.3(5) . .
O15 C23 H23A 109.4 . .
C24 C23 H23A 109.4 . .
O15 C23 H23B 109.4 . .
C24 C23 H23B 109.4 . .
H23A C23 H23B 108.0 . .
O16 C24 C23 106.3(5) . .
O16 C24 H24A 110.5 . .
C23 C24 H24A 110.5 . .
O16 C24 H24B 110.5 . .
C23 C24 H24B 110.5 . .
H24A C24 H24B 108.7 . .
O16 C25 C26 113.3(6) . .
O16 C25 H25A 108.9 . .
C26 C25 H25A 108.9 . .
O16 C25 H25B 108.9 . .
C26 C25 H25B 108.9 . .
H25A C25 H25B 107.7 . .
O11 C26 C25 107.7(5) . .
O11 C26 H26A 110.2 . .
C25 C26 H26A 110.2 . .
O11 C26 H26B 110.2 . .
C25 C26 H26B 110.2 . .
H26A C26 H26B 108.5 . .

loop_
_geom_bond_atom_site_label_1
_geom_bond_atom_site_label_2
_geom_bond_distance
_geom_bond_site_symmetry_2
Fe1 N2 1.681(5) .
Fe1 N1 1.688(5) .
Fe1 S1 2.2845(16) .
Fe1 S2 2.2879(16) .
Na1 O6 2.239(4) .
Na1 O7 2.273(4) 1_545
Na1 O13 2.389(5) .
Na1 O14 2.464(4) .
Na1 O12 2.513(5) .
Na1 O11 2.883(4) .
Na1 O15 2.897(4) .
Na1 O16 3.531(5) .
S1 C1 1.740(6) .
S2 C8 1.765(6) .
N1 O1 1.173(6) .
N2 O2 1.176(6) .
N3 O4 1.228(6) .
N3 O3 1.239(6) .
N3 C4 1.457(7) .
N4 O9 1.220(6) .
N4 O10 1.233(6) .
N4 C11 1.464(7) .
O5 C7 1.336(6) .
O5 H5 0.8400 .
O6 C7 1.198(6) .
O7 C14 1.198(6) .
O7 Na1 2.273(4) 1_565
O8 C14 1.317(7) .
O8 H8 0.8400 .
O11 C15 1.424(7) .
O11 C26 1.458(7) .
O12 C17 1.346(8) .
O12 C16 1.418(7) .
O13 C19 1.339(7) .
O13 C18 1.425(7) .
O14 C20 1.399(7) .
O14 C21 1.409(6) .
O15 C22 1.428(6) .
O15 C23 1.437(6) .
O16 C24 1.414(7) .
O16 C25 1.422(7) .
C1 C6 1.399(7) .
C1 C2 1.415(8) .
C2 C3 1.376(8) .
C2 H2 0.9500 .
C3 C4 1.383(7) .
C3 H3 0.9500 .
C4 C5 1.393(7) .
C5 C6 1.369(7) .
C5 C7 1.489(7) .
C6 H6 0.9500 .
C8 C13 1.400(7) .
C8 C9 1.408(8) .
C9 C10 1.370(8) .
C9 H9 0.9500 .
C10 C11 1.397(8) .
C10 H10 0.9500 .
C11 C12 1.390(7) .
C12 C13 1.386(8) .
C12 C14 1.512(7) .
C13 H13 0.9500 .
C15 C16 1.480(9) .
C15 H15A 0.9900 .
C15 H15B 0.9900 .
C16 H16A 0.9900 .
C16 H16B 0.9900 .
C17 C18 1.511(9) .
C17 H17A 0.9900 .
C17 H17B 0.9900 .
C18 H18A 0.9900 .
C18 H18B 0.9900 .
C19 C20 1.466(9) .
C19 H19A 0.9900 .
C19 H19B 0.9900 .
C20 H20A 0.9900 .
C20 H20B 0.9900 .
C21 C22 1.496(8) .
C21 H21A 0.9900 .
C21 H21B 0.9900 .
C22 H22A 0.9900 .
C22 H22B 0.9900 .
C23 C24 1.471(8) .
C23 H23A 0.9900 .
C23 H23B 0.9900 .
C24 H24A 0.9900 .
C24 H24B 0.9900 .
C25 C26 1.519(9) .
C25 H25A 0.9900 .
C25 H25B 0.9900 .
C26 H26A 0.9900 .
C26 H26B 0.9900 .
